data_4121217
loop_
_publ_author_name
'Julius F. K\"ogel'
'Benjamin Oelkers'
'Borislav Kova\<cevi\'c'
'J\"org Sundermeyer'

_publ_contact_author_address
;
   Philipps-Universitaet Marburg, FB Chemie    
   Hans-Meerwein-Strasse
   35032 Marburg
   Germany
;
_publ_contact_author_email jsu@staff.uni-marburg.de
_publ_contact_author_name 'Joerg Sundermeyer'
_publ_section_title
;
 A New Synthetic Pathway to the Second and Third Generation of Superbasic
 Bisphosphazene Proton Sponges: The Run for the Best Chelating Ligand for
 a Proton
;
_journal_name_full 'Journal of the American Chemical Society'
_journal_page_first 17768
_journal_page_last 17774
_journal_paper_doi 10.1021/ja409760z
_journal_volume 135
_journal_year 2013
_chemical_formula_moiety 'C34 H54 N8 P2, C2 H3 N'
_chemical_formula_sum 'C36 H57 N9 P2'
_chemical_formula_weight 677.85
_chemical_name_common 'TPPN (1)'
_chemical_name_systematic
;
1,8-Bis(trispyrrolidinophosphazenyl)naphthalene
;
_space_group_IT_number 14
_symmetry_cell_setting monoclinic
_symmetry_space_group_name_Hall '-P 2yn'
_symmetry_space_group_name_H-M 'P 1 21/n 1'
_atom_sites_solution_hydrogens geom
_atom_sites_solution_primary direct
_atom_sites_solution_secondary difmap
_audit_creation_method SHELXL-97
_cell_angle_alpha 90.00
_cell_angle_beta 104.427(3)
_cell_angle_gamma 90.00
_cell_formula_units_Z 4
_cell_length_a 16.2714(17)
_cell_length_b 13.8754(12)
_cell_length_c 16.5807(15)
_cell_measurement_reflns_used 8033
_cell_measurement_temperature 100(2)
_cell_measurement_theta_max 27.16
_cell_measurement_theta_min 1.96
_cell_volume 3625.4(6)
_computing_cell_refinement 'APEX2 v2012.10-0 (Bruker AXS)'
_computing_data_collection 'Bruker Instrument Service v3.0.26'
_computing_data_reduction 'SAINT V8.27B (Bruker AXS Inc., 2012)'
_computing_molecular_graphics
;
K. Brandenburg, H. Putz: 
Diamond - Crystal and Molecular Structure Visualization v3.2i, 
Crystal Impact GbR, Bonn, Germany, 2012
;
_computing_publication_material 'WinGX publication routines (Farrugia, 1999)'
_computing_structure_refinement 'SHELXL-97 (Sheldrick, 2008)'
_computing_structure_solution
;
SIR97 (A. Altomare, M. C. Burla, M. Camalli, G. Cascarano, C. Giacovazzo, 
A. Guagliardi, A. G. G. Moliterni, G. Polidori, R. Spagna, 
J. Appl. Crystallogr. 1999, 32, 115-119.)
;
_diffrn_ambient_temperature 100(2)
_diffrn_detector_area_resol_mean 10.4167
_diffrn_measured_fraction_theta_full 0.999
_diffrn_measured_fraction_theta_max 0.999
_diffrn_measurement_device_type 'D8 Quest (Bruker AXS Inc.)'
_diffrn_measurement_method 'rotation method'
_diffrn_radiation_monochromator graphite
_diffrn_radiation_source 'fine-focus sealed tube'
_diffrn_radiation_type MoK\a
_diffrn_radiation_wavelength 0.71073
_diffrn_reflns_av_R_equivalents 0.1010
_diffrn_reflns_av_sigmaI/netI 0.0602
_diffrn_reflns_limit_h_max 19
_diffrn_reflns_limit_h_min -19
_diffrn_reflns_limit_k_max 16
_diffrn_reflns_limit_k_min -16
_diffrn_reflns_limit_l_max 19
_diffrn_reflns_limit_l_min -19
_diffrn_reflns_number 38686
_diffrn_reflns_theta_full 25.00
_diffrn_reflns_theta_max 25.00
_diffrn_reflns_theta_min 1.96
_exptl_absorpt_coefficient_mu 0.160
_exptl_absorpt_correction_T_max 0.7455
_exptl_absorpt_correction_T_min 0.6465
_exptl_absorpt_correction_type multi-scan
_exptl_absorpt_process_details
;
[c.f. r.h. blessing, acta cryst. (1995), a51, 33-38]
;
_exptl_crystal_colour 'clear light colourless'
_exptl_crystal_density_diffrn 1.242
_exptl_crystal_description plate
_exptl_crystal_F_000 1464
_exptl_crystal_size_max 0.275
_exptl_crystal_size_mid 0.21
_exptl_crystal_size_min 0.098
_refine_diff_density_max 0.498
_refine_diff_density_min -0.410
_refine_diff_density_rms 0.090
_refine_ls_extinction_method none
_refine_ls_goodness_of_fit_ref 1.059
_refine_ls_hydrogen_treatment constr
_refine_ls_matrix_type full
_refine_ls_number_parameters 499
_refine_ls_number_reflns 6379
_refine_ls_number_restraints 96
_refine_ls_restrained_S_all 1.057
_refine_ls_R_factor_all 0.0821
_refine_ls_R_factor_gt 0.0500
_refine_ls_shift/su_max 0.004
_refine_ls_shift/su_mean 0.000
_refine_ls_structure_factor_coef Fsqd
_refine_ls_weighting_details 'calc w=1/[\s^2^(Fo^2^)+(0.0624P)^2^+1.3463P] where P=(Fo^2^+2Fc^2^)/3'
_refine_ls_weighting_scheme calc
_refine_ls_wR_factor_gt 0.1091
_refine_ls_wR_factor_ref 0.1276
_reflns_number_gt 4561
_reflns_number_total 6379
_reflns_threshold_expression >2\s(I)
_cod_data_source_file ja409760z_si_002_1.cif
_cod_data_source_block jfk501a_0m
_cod_database_code 4121217

loop_
_symmetry_equiv_pos_as_xyz
'x, y, z'
'-x+1/2, y+1/2, -z+1/2'
'-x, -y, -z'
'x-1/2, -y-1/2, z-1/2'

loop_
_atom_site_label
_atom_site_type_symbol
_atom_site_fract_x
_atom_site_fract_y
_atom_site_fract_z
_atom_site_U_iso_or_equiv
_atom_site_adp_type
_atom_site_occupancy
_atom_site_symmetry_multiplicity
_atom_site_calc_flag
_atom_site_refinement_flags
_atom_site_disorder_assembly
_atom_site_disorder_group
C1 C 0.85221(16) 0.87525(17) 0.31212(15) 0.0121(5) Uani 1 1 d . . .
C2 C 0.78169(17) 0.91171(18) 0.33513(17) 0.0167(6) Uani 1 1 d . . .
H2 H 0.7437 0.9526 0.2975 0.020 Uiso 1 1 calc R . .
C3 C 0.76500(19) 0.8901(2) 0.41193(18) 0.0220(7) Uani 1 1 d . . .
H3 H 0.7165 0.9167 0.4258 0.026 Uiso 1 1 calc R . .
C4 C 0.81764(19) 0.8313(2) 0.46661(17) 0.0207(6) Uani 1 1 d . . .
H4 H 0.8078 0.8203 0.5200 0.025 Uiso 1 1 calc R . .
C4A C 0.88730(18) 0.78594(18) 0.44503(16) 0.0159(6) Uani 1 1 d . . .
C5 C 0.94154(19) 0.7246(2) 0.50276(16) 0.0214(6) Uani 1 1 d . . .
H5 H 0.9326 0.7163 0.5568 0.026 Uiso 1 1 calc R . .
C6 C 1.00601(19) 0.6776(2) 0.48182(18) 0.0248(7) Uani 1 1 d . . .
H6 H 1.0429 0.6380 0.5217 0.030 Uiso 1 1 calc R . .
C7 C 1.01883(18) 0.6869(2) 0.40179(17) 0.0199(6) Uani 1 1 d . . .
H7 H 1.0644 0.6528 0.3885 0.024 Uiso 1 1 calc R . .
C8 C 0.96694(16) 0.74459(18) 0.34079(15) 0.0127(6) Uani 1 1 d . . .
C8A C 0.90264(16) 0.80223(17) 0.36436(15) 0.0115(5) Uani 1 1 d . . .
C11 C 1.02444(19) 0.9731(2) 0.1711(2) 0.0253(7) Uani 1 1 d . . .
H11A H 0.9912 0.9495 0.1163 0.030 Uiso 1 1 calc R . .
H11B H 1.0425 0.9171 0.2084 0.030 Uiso 1 1 calc R . .
C12 C 1.1004(2) 1.0313(2) 0.1621(2) 0.0316(8) Uani 1 1 d . . .
H12A H 1.1465 1.0294 0.2139 0.038 Uiso 1 1 calc R . .
H12B H 1.1224 1.0073 0.1153 0.038 Uiso 1 1 calc R . .
C13 C 1.06481(19) 1.1318(2) 0.14495(19) 0.0272(7) Uani 1 1 d . . .
H13A H 1.0330 1.1390 0.0861 0.033 Uiso 1 1 calc R . .
H13B H 1.1104 1.1808 0.1581 0.033 Uiso 1 1 calc R . .
C14 C 1.00645(18) 1.14040(19) 0.20289(18) 0.0215(6) Uani 1 1 d . . .
H14A H 1.0380 1.1633 0.2586 0.026 Uiso 1 1 calc R . .
H14B H 0.9594 1.1857 0.1801 0.026 Uiso 1 1 calc R . .
C15 C 0.82533(19) 1.08980(19) 0.05117(16) 0.0187(6) Uani 1 1 d . . .
H15A H 0.8788 1.0815 0.0337 0.022 Uiso 1 1 calc R . .
H15B H 0.8239 1.1555 0.0740 0.022 Uiso 1 1 calc R . .
C16 C 0.74861(19) 1.0720(2) -0.02128(17) 0.0255(7) Uani 1 1 d . . .
H16A H 0.7009 1.1147 -0.0176 0.031 Uiso 1 1 calc R . .
H16B H 0.7629 1.0834 -0.0752 0.031 Uiso 1 1 calc R . .
C18 C 0.7265(2) 0.9687(2) -0.01253(19) 0.0337(8) Uani 1 1 d . . .
H18A H 0.7633 0.9255 -0.0358 0.040 Uiso 1 1 calc R . .
H18B H 0.6664 0.9558 -0.0409 0.040 Uiso 1 1 calc R . .
C19 C 0.74239(19) 0.9556(2) 0.08123(17) 0.0243(7) Uani 1 1 d . . .
H19A H 0.6935 0.9783 0.1016 0.029 Uiso 1 1 calc R . .
H19B H 0.7542 0.8874 0.0975 0.029 Uiso 1 1 calc R . .
C20A C 0.7644(9) 1.1524(11) 0.2346(9) 0.018(4) Uani 0.611(11) 1 d PU A 1
H20A H 0.7214 1.1076 0.2019 0.022 Uiso 0.611(11) 1 calc PR A 1
H20B H 0.7663 1.2107 0.2007 0.022 Uiso 0.611(11) 1 calc PR A 1
C21A C 0.7428(4) 1.1789(5) 0.3142(3) 0.0194(14) Uani 0.611(11) 1 d PU A 1
H21A H 0.7206 1.1233 0.3397 0.023 Uiso 0.611(11) 1 calc PR A 1
H21B H 0.7017 1.2329 0.3067 0.023 Uiso 0.611(11) 1 calc PR A 1
C22A C 0.8313(3) 1.2091(5) 0.3645(3) 0.0218(16) Uani 0.611(11) 1 d PU A 1
H22A H 0.8348 1.2082 0.4250 0.026 Uiso 0.611(11) 1 calc PR A 1
H22B H 0.8455 1.2746 0.3485 0.026 Uiso 0.611(11) 1 calc PR A 1
C23A C 0.8908(6) 1.1337(6) 0.3420(6) 0.017(2) Uani 0.611(11) 1 d PU A 1
H23C H 0.9472 1.1618 0.3441 0.021 Uiso 0.611(11) 1 calc PR A 1
H23D H 0.8978 1.0778 0.3801 0.021 Uiso 0.611(11) 1 calc PR A 1
C20B C 0.7577(15) 1.1438(17) 0.2315(14) 0.016(6) Uani 0.389(11) 1 d PU A 2
H20C H 0.7149 1.0927 0.2301 0.019 Uiso 0.389(11) 1 calc PR A 2
H20D H 0.7456 1.1781 0.1775 0.019 Uiso 0.389(11) 1 calc PR A 2
C21B C 0.7663(6) 1.2173(8) 0.3105(5) 0.022(2) Uani 0.389(11) 1 d PU A 2
H21C H 0.7966 1.2770 0.3024 0.027 Uiso 0.389(11) 1 calc PR A 2
H21D H 0.7097 1.2346 0.3183 0.027 Uiso 0.389(11) 1 calc PR A 2
C22B C 0.8158(5) 1.1614(7) 0.3827(5) 0.022(2) Uani 0.389(11) 1 d PU A 2
H22C H 0.7802 1.1112 0.3997 0.026 Uiso 0.389(11) 1 calc PR A 2
H22D H 0.8391 1.2041 0.4308 0.026 Uiso 0.389(11) 1 calc PR A 2
C23B C 0.8851(10) 1.1172(11) 0.3507(9) 0.015(3) Uani 0.389(11) 1 d PU A 2
H23A H 0.9017 1.0538 0.3771 0.018 Uiso 0.389(11) 1 calc PR A 2
H23B H 0.9356 1.1597 0.3619 0.018 Uiso 0.389(11) 1 calc PR A 2
C24A C 0.9486(5) 0.5127(6) 0.2612(5) 0.0160(19) Uani 0.539(10) 1 d PU B 3
H24A H 0.9274 0.5539 0.3004 0.019 Uiso 0.539(10) 1 calc PR B 3
H24B H 0.9013 0.4990 0.2120 0.019 Uiso 0.539(10) 1 calc PR B 3
C25A C 0.9853(4) 0.4227(4) 0.3018(4) 0.0251(19) Uani 0.539(10) 1 d PU B 3
H25A H 0.9424 0.3707 0.2918 0.030 Uiso 0.539(10) 1 calc PR B 3
H25B H 1.0068 0.4322 0.3626 0.030 Uiso 0.539(10) 1 calc PR B 3
C26A C 1.0575(5) 0.3978(5) 0.2627(6) 0.025(2) Uani 0.539(10) 1 d PU B 3
H26A H 1.0364 0.3687 0.2068 0.030 Uiso 0.539(10) 1 calc PR B 3
H26B H 1.0987 0.3535 0.2984 0.030 Uiso 0.539(10) 1 calc PR B 3
C27A C 1.0967(10) 0.4983(12) 0.2574(10) 0.018(4) Uani 0.539(10) 1 d PU B 3
H27A H 1.1350 0.5173 0.3113 0.022 Uiso 0.539(10) 1 calc PR B 3
H27B H 1.1282 0.5004 0.2135 0.022 Uiso 0.539(10) 1 calc PR B 3
C24B C 0.9424(6) 0.5073(7) 0.2373(6) 0.016(2) Uani 0.461(10) 1 d PU B 4
H24C H 0.8985 0.5177 0.1847 0.019 Uiso 0.461(10) 1 calc PR B 4
H24D H 0.9198 0.5290 0.2845 0.019 Uiso 0.461(10) 1 calc PR B 4
C25B C 0.9679(5) 0.4039(5) 0.2470(6) 0.031(2) Uani 0.461(10) 1 d PU B 4
H25C H 0.9578 0.3717 0.1921 0.037 Uiso 0.461(10) 1 calc PR B 4
H25D H 0.9359 0.3693 0.2817 0.037 Uiso 0.461(10) 1 calc PR B 4
C26B C 1.0633(6) 0.4067(6) 0.2903(6) 0.022(2) Uani 0.461(10) 1 d PU B 4
H26C H 1.0731 0.4168 0.3511 0.026 Uiso 0.461(10) 1 calc PR B 4
H26D H 1.0923 0.3470 0.2800 0.026 Uiso 0.461(10) 1 calc PR B 4
C27B C 1.0923(12) 0.4933(14) 0.2481(11) 0.015(5) Uani 0.461(10) 1 d PU B 4
H27C H 1.1443 0.5223 0.2841 0.019 Uiso 0.461(10) 1 calc PR B 4
H27D H 1.1035 0.4750 0.1942 0.019 Uiso 0.461(10) 1 calc PR B 4
C28 C 1.17232(18) 0.7480(2) 0.28599(16) 0.0198(6) Uani 1 1 d . B .
H28A H 1.1990 0.6982 0.3270 0.024 Uiso 1 1 calc R . .
H28B H 1.1419 0.7947 0.3132 0.024 Uiso 1 1 calc R . .
C29 C 1.23800(18) 0.7982(2) 0.24970(17) 0.0203(6) Uani 1 1 d . . .
H29A H 1.2925 0.8059 0.2920 0.024 Uiso 1 1 calc R . .
H29B H 1.2177 0.8622 0.2267 0.024 Uiso 1 1 calc R . .
C30 C 1.24670(18) 0.7289(2) 0.18117(17) 0.0213(6) Uani 1 1 d . . .
H30A H 1.2834 0.6736 0.2044 0.026 Uiso 1 1 calc R . .
H30B H 1.2707 0.7619 0.1393 0.026 Uiso 1 1 calc R . .
C31 C 1.15565(18) 0.6962(2) 0.14307(17) 0.0203(6) Uani 1 1 d . B .
H31A H 1.1275 0.7384 0.0962 0.024 Uiso 1 1 calc R . .
H31B H 1.1542 0.6289 0.1229 0.024 Uiso 1 1 calc R . .
C32 C 0.9590(2) 0.5954(2) 0.05398(17) 0.0247(7) Uani 1 1 d . B .
H32A H 0.9311 0.5385 0.0715 0.030 Uiso 1 1 calc R . .
H32B H 1.0166 0.5769 0.0497 0.030 Uiso 1 1 calc R . .
C33 C 0.90684(19) 0.6351(2) -0.02817(17) 0.0235(7) Uani 1 1 d . . .
H33A H 0.8709 0.5842 -0.0612 0.028 Uiso 1 1 calc R . .
H33B H 0.9438 0.6628 -0.0614 0.028 Uiso 1 1 calc R . .
C34 C 0.85275(19) 0.7128(2) -0.00178(17) 0.0218(6) Uani 1 1 d . . .
H34A H 0.8319 0.7600 -0.0470 0.026 Uiso 1 1 calc R . .
H34B H 0.8038 0.6845 0.0152 0.026 Uiso 1 1 calc R . .
C35 C 0.91491(17) 0.75872(18) 0.07141(16) 0.0162(6) Uani 1 1 d . B .
H35A H 0.9523 0.8052 0.0526 0.019 Uiso 1 1 calc R . .
H35B H 0.8850 0.7920 0.1086 0.019 Uiso 1 1 calc R . .
C36 C 0.9226(2) 1.0398(2) 0.5824(2) 0.0324(8) Uani 1 1 d . . .
H36A H 0.9680 1.0388 0.6339 0.049 Uiso 1 1 calc R . .
H36B H 0.9221 1.1024 0.5550 0.049 Uiso 1 1 calc R . .
H36C H 0.9325 0.9886 0.5451 0.049 Uiso 1 1 calc R . .
C37 C 0.8412(2) 1.0240(2) 0.60202(19) 0.0246(7) Uani 1 1 d . . .
P1 P 0.87601(4) 1.01266(5) 0.20892(4) 0.01063(17) Uani 1 1 d . A .
P2 P 1.01686(4) 0.67430(5) 0.21047(4) 0.01280(17) Uani 1 1 d . B .
N11 N 0.87376(15) 0.90841(15) 0.24184(13) 0.0155(5) Uani 1 1 d . . .
N21 N 0.97393(14) 0.74493(15) 0.26005(13) 0.0154(5) Uani 1 1 d . . .
N12 N 0.97406(14) 1.04175(15) 0.20769(13) 0.0147(5) Uani 1 1 d . . .
N22 N 1.02070(14) 0.55963(15) 0.23616(15) 0.0196(5) Uani 1 1 d . . .
N13 N 0.81734(14) 1.01630(15) 0.11278(13) 0.0154(5) Uani 1 1 d . . .
N23 N 1.11493(14) 0.70442(16) 0.21277(13) 0.0156(5) Uani 1 1 d . . .
N14 N 0.84757(14) 1.10606(15) 0.25730(13) 0.0144(5) Uani 1 1 d . . .
N24 N 0.96296(14) 0.67576(15) 0.11287(13) 0.0164(5) Uani 1 1 d . . .
N5 N 0.77839(19) 1.0112(2) 0.61852(18) 0.0382(7) Uani 1 1 d . . .

loop_
_atom_site_aniso_label
_atom_site_aniso_U_11
_atom_site_aniso_U_22
_atom_site_aniso_U_33
_atom_site_aniso_U_23
_atom_site_aniso_U_13
_atom_site_aniso_U_12
C1 0.0145(14) 0.0096(13) 0.0120(13) -0.0041(10) 0.0031(11) -0.0034(11)
C2 0.0146(15) 0.0130(14) 0.0234(15) 0.0045(11) 0.0065(12) 0.0025(11)
C3 0.0241(17) 0.0179(15) 0.0295(17) 0.0012(12) 0.0172(14) 0.0024(12)
C4 0.0290(17) 0.0200(15) 0.0176(14) -0.0015(12) 0.0140(13) -0.0064(13)
C4A 0.0211(16) 0.0126(14) 0.0134(14) -0.0004(11) 0.0032(12) -0.0074(11)
C5 0.0303(18) 0.0229(16) 0.0096(13) 0.0038(12) 0.0027(12) -0.0063(13)
C6 0.0243(17) 0.0265(17) 0.0202(15) 0.0099(13) -0.0009(13) 0.0006(13)
C7 0.0191(16) 0.0205(15) 0.0189(15) 0.0055(12) 0.0026(12) 0.0061(12)
C8 0.0123(14) 0.0101(13) 0.0153(13) 0.0010(10) 0.0027(11) -0.0024(11)
C8A 0.0114(14) 0.0087(13) 0.0132(13) -0.0011(10) 0.0008(11) -0.0052(10)
C11 0.0207(16) 0.0189(15) 0.0408(19) -0.0083(13) 0.0161(14) -0.0026(12)
C12 0.0264(18) 0.0328(19) 0.0395(19) -0.0036(15) 0.0159(15) -0.0011(14)
C13 0.0207(17) 0.0300(17) 0.0323(17) 0.0083(14) 0.0091(14) -0.0080(13)
C14 0.0196(16) 0.0140(14) 0.0308(17) -0.0004(12) 0.0060(13) -0.0050(12)
C15 0.0284(17) 0.0125(14) 0.0142(14) 0.0046(11) 0.0033(12) -0.0006(12)
C16 0.0248(17) 0.0316(17) 0.0185(15) 0.0052(13) 0.0022(13) 0.0074(14)
C18 0.033(2) 0.0380(19) 0.0232(17) -0.0041(14) -0.0055(14) -0.0058(15)
C19 0.0226(17) 0.0231(16) 0.0221(16) 0.0001(12) -0.0037(13) -0.0102(13)
C20A 0.016(4) 0.017(4) 0.020(4) -0.0008(17) 0.0029(19) 0.0046(18)
C21A 0.018(2) 0.019(2) 0.0216(19) -0.0008(15) 0.0056(15) 0.0037(16)
C22A 0.022(2) 0.022(2) 0.023(2) -0.0044(15) 0.0071(15) 0.0021(15)
C23A 0.018(3) 0.017(3) 0.017(3) -0.0020(17) 0.0050(17) -0.0003(17)
C20B 0.015(6) 0.015(6) 0.016(6) -0.0003(19) 0.004(2) 0.0042(19)
C21B 0.022(3) 0.022(3) 0.023(3) -0.0003(18) 0.0066(19) 0.0026(18)
C22B 0.022(3) 0.022(3) 0.020(3) -0.0015(18) 0.0055(18) 0.0020(18)
C23B 0.017(4) 0.015(4) 0.014(4) -0.0016(19) 0.003(2) 0.0002(19)
C24A 0.016(2) 0.016(2) 0.017(2) 0.0006(18) 0.0047(18) -0.0021(16)
C25A 0.026(2) 0.022(2) 0.028(3) 0.0055(16) 0.0097(17) 0.0008(16)
C26A 0.027(2) 0.022(2) 0.025(3) 0.0013(18) 0.0060(18) 0.0049(16)
C27A 0.019(5) 0.016(5) 0.018(5) 0.0012(19) 0.002(2) 0.0034(17)
C24B 0.016(3) 0.016(3) 0.015(3) 0.0009(19) 0.0040(19) -0.0013(17)
C25B 0.030(3) 0.027(3) 0.034(3) 0.0024(17) 0.0068(18) -0.0022(17)
C26B 0.024(3) 0.018(3) 0.022(3) 0.0016(18) 0.0034(19) 0.0017(17)
C27B 0.016(5) 0.014(5) 0.016(5) 0.0013(19) 0.002(2) 0.0033(18)
C28 0.0221(16) 0.0199(15) 0.0170(14) -0.0015(12) 0.0041(12) -0.0032(12)
C29 0.0191(16) 0.0187(15) 0.0236(15) -0.0007(12) 0.0061(13) -0.0004(12)
C30 0.0189(16) 0.0215(15) 0.0261(16) -0.0011(12) 0.0103(13) -0.0015(12)
C31 0.0196(16) 0.0254(16) 0.0176(15) -0.0005(12) 0.0075(12) -0.0013(12)
C32 0.0290(18) 0.0191(16) 0.0231(16) -0.0111(12) 0.0008(13) 0.0014(13)
C33 0.0255(17) 0.0234(16) 0.0199(15) -0.0084(12) 0.0026(13) -0.0012(13)
C34 0.0211(16) 0.0263(16) 0.0158(14) -0.0019(12) 0.0005(12) 0.0035(13)
C35 0.0201(15) 0.0127(14) 0.0158(14) 0.0023(11) 0.0046(12) 0.0040(11)
C36 0.0258(18) 0.0346(19) 0.0338(19) 0.0024(15) 0.0017(15) -0.0045(15)
C37 0.0293(19) 0.0119(15) 0.0289(17) -0.0014(12) 0.0005(14) 0.0000(13)
P1 0.0121(4) 0.0097(3) 0.0101(3) 0.0012(3) 0.0027(3) 0.0012(3)
P2 0.0139(4) 0.0094(3) 0.0149(4) 0.0008(3) 0.0032(3) 0.0017(3)
N11 0.0241(13) 0.0098(11) 0.0148(11) 0.0036(9) 0.0090(10) 0.0053(10)
N21 0.0198(13) 0.0123(11) 0.0142(11) 0.0023(9) 0.0045(10) 0.0030(9)
N12 0.0147(12) 0.0093(11) 0.0222(12) -0.0037(9) 0.0088(10) -0.0009(9)
N22 0.0146(13) 0.0105(12) 0.0348(14) 0.0049(10) 0.0079(11) 0.0030(9)
N13 0.0181(13) 0.0128(11) 0.0141(12) 0.0016(9) 0.0017(10) -0.0045(9)
N23 0.0141(13) 0.0186(12) 0.0137(12) -0.0030(9) 0.0028(10) -0.0014(9)
N14 0.0124(12) 0.0137(12) 0.0161(12) -0.0024(9) 0.0015(9) 0.0043(9)
N24 0.0189(13) 0.0106(11) 0.0189(12) -0.0041(9) 0.0033(10) 0.0030(9)
N5 0.0362(18) 0.0311(16) 0.0487(19) -0.0072(13) 0.0133(15) -0.0029(13)

loop_
_atom_type_symbol
_atom_type_description
_atom_type_scat_dispersion_real
_atom_type_scat_dispersion_imag
_atom_type_scat_source
C C 0.0033 0.0016 'International Tables Vol C Tables 4.2.6.8 and 6.1.1.4'
P P 0.1023 0.0942 'International Tables Vol C Tables 4.2.6.8 and 6.1.1.4'
N N 0.0061 0.0033 'International Tables Vol C Tables 4.2.6.8 and 6.1.1.4'
H H 0.0000 0.0000 'International Tables Vol C Tables 4.2.6.8 and 6.1.1.4'

loop_
_geom_angle_atom_site_label_1
_geom_angle_atom_site_label_2
_geom_angle_atom_site_label_3
_geom_angle
N11 C1 C2 120.8(2)
N11 C1 C8A 121.0(2)
C2 C1 C8A 118.3(2)
C1 C2 C3 122.1(3)
C1 C2 H2 118.9
C3 C2 H2 118.9
C4 C3 C2 120.3(3)
C4 C3 H3 119.8
C2 C3 H3 119.8
C3 C4 C4A 120.7(2)
C3 C4 H4 119.7
C4A C4 H4 119.7
C5 C4A C4 120.0(2)
C5 C4A C8A 120.0(2)
C4 C4A C8A 120.0(2)
C6 C5 C4A 120.7(2)
C6 C5 H5 119.7
C4A C5 H5 119.7
C5 C6 C7 120.5(3)
C5 C6 H6 119.7
C7 C6 H6 119.7
C8 C7 C6 122.2(3)
C8 C7 H7 118.9
C6 C7 H7 118.9
N21 C8 C7 121.8(2)
N21 C8 C8A 120.2(2)
C7 C8 C8A 118.0(2)
C4A C8A C8 118.0(2)
C4A C8A C1 117.6(2)
C8 C8A C1 124.5(2)
N12 C11 C12 104.2(2)
N12 C11 H11A 110.9
C12 C11 H11A 110.9
N12 C11 H11B 110.9
C12 C11 H11B 110.9
H11A C11 H11B 108.9
C13 C12 C11 103.2(2)
C13 C12 H12A 111.1
C11 C12 H12A 111.1
C13 C12 H12B 111.1
C11 C12 H12B 111.1
H12A C12 H12B 109.1
C12 C13 C14 103.0(2)
C12 C13 H13A 111.2
C14 C13 H13A 111.2
C12 C13 H13B 111.2
C14 C13 H13B 111.2
H13A C13 H13B 109.1
N12 C14 C13 104.5(2)
N12 C14 H14A 110.9
C13 C14 H14A 110.9
N12 C14 H14B 110.9
C13 C14 H14B 110.9
H14A C14 H14B 108.9
N13 C15 C16 103.8(2)
N13 C15 H15A 111.0
C16 C15 H15A 111.0
N13 C15 H15B 111.0
C16 C15 H15B 111.0
H15A C15 H15B 109.0
C18 C16 C15 104.4(2)
C18 C16 H16A 110.9
C15 C16 H16A 110.9
C18 C16 H16B 110.9
C15 C16 H16B 110.9
H16A C16 H16B 108.9
C16 C18 C19 103.3(2)
C16 C18 H18A 111.1
C19 C18 H18A 111.1
C16 C18 H18B 111.1
C19 C18 H18B 111.1
H18A C18 H18B 109.1
N13 C19 C18 102.1(2)
N13 C19 H19A 111.3
C18 C19 H19A 111.3
N13 C19 H19B 111.3
C18 C19 H19B 111.3
H19A C19 H19B 109.2
N14 C20A C21A 106.7(9)
N14 C20A H20A 110.4
C21A C20A H20A 110.4
N14 C20A H20B 110.4
C21A C20A H20B 110.4
H20A C20A H20B 108.6
C20A C21A C22A 98.7(7)
C20A C21A H21A 112.0
C22A C21A H21A 112.0
C20A C21A H21B 112.0
C22A C21A H21B 112.0
H21A C21A H21B 109.7
C21A C22A C23A 104.3(5)
C21A C22A H22A 110.9
C23A C22A H22A 110.9
C21A C22A H22B 110.9
C23A C22A H22B 110.9
H22A C22A H22B 108.9
N14 C23A C22A 103.4(6)
N14 C23A H23C 111.1
C22A C23A H23C 111.1
N14 C23A H23D 111.1
C22A C23A H23D 111.1
H23C C23A H23D 109.0
N14 C20B C21B 96.1(12)
N14 C20B H20C 112.5
C21B C20B H20C 112.5
N14 C20B H20D 112.5
C21B C20B H20D 112.5
H20C C20B H20D 110.1
C22B C21B C20B 103.9(11)
C22B C21B H21C 111.0
C20B C21B H21C 111.0
C22B C21B H21D 111.0
C20B C21B H21D 111.0
H21C C21B H21D 109.0
C21B C22B C23B 103.5(8)
C21B C22B H22C 111.1
C23B C22B H22C 111.1
C21B C22B H22D 111.1
C23B C22B H22D 111.1
H22C C22B H22D 109.0
C22B C23B N14 104.8(9)
C22B C23B H23A 110.8
N14 C23B H23A 110.8
C22B C23B H23B 110.8
N14 C23B H23B 110.8
H23A C23B H23B 108.9
C25A C24A N22 103.9(6)
C25A C24A H24A 111.0
N22 C24A H24A 111.0
C25A C24A H24B 111.0
N22 C24A H24B 111.0
H24A C24A H24B 109.0
C24A C25A C26A 105.5(5)
C24A C25A H25A 110.6
C26A C25A H25A 110.6
C24A C25A H25B 110.6
C26A C25A H25B 110.6
H25A C25A H25B 108.8
C25A C26A C27A 101.1(8)
C25A C26A H26A 111.5
C27A C26A H26A 111.5
C25A C26A H26B 111.5
C27A C26A H26B 111.5
H26A C26A H26B 109.4
N22 C27A C26A 101.7(10)
N22 C27A H27A 111.4
C26A C27A H27A 111.4
N22 C27A H27B 111.4
C26A C27A H27B 111.4
H27A C27A H27B 109.3
N22 C24B C25B 104.9(7)
N22 C24B H24C 110.8
C25B C24B H24C 110.8
N22 C24B H24D 110.8
C25B C24B H24D 110.8
H24C C24B H24D 108.8
C24B C25B C26B 104.3(7)
C24B C25B H25C 110.9
C26B C25B H25C 110.9
C24B C25B H25D 110.9
C26B C25B H25D 110.9
H25C C25B H25D 108.9
C27B C26B C25B 101.4(9)
C27B C26B H26C 111.5
C25B C26B H26C 111.5
C27B C26B H26D 111.5
C25B C26B H26D 111.5
H26C C26B H26D 109.3
N22 C27B C26B 103.4(12)
N22 C27B H27C 111.1
C26B C27B H27C 111.1
N22 C27B H27D 111.1
C26B C27B H27D 111.1
H27C C27B H27D 109.1
N23 C28 C29 103.1(2)
N23 C28 H28A 111.1
C29 C28 H28A 111.1
N23 C28 H28B 111.1
C29 C28 H28B 111.1
H28A C28 H28B 109.1
C28 C29 C30 102.2(2)
C28 C29 H29A 111.3
C30 C29 H29A 111.3
C28 C29 H29B 111.3
C30 C29 H29B 111.3
H29A C29 H29B 109.2
C29 C30 C31 103.6(2)
C29 C30 H30A 111.0
C31 C30 H30A 111.0
C29 C30 H30B 111.0
C31 C30 H30B 111.0
H30A C30 H30B 109.0
N23 C31 C30 103.4(2)
N23 C31 H31A 111.1
C30 C31 H31A 111.1
N23 C31 H31B 111.1
C30 C31 H31B 111.1
H31A C31 H31B 109.0
N24 C32 C33 104.0(2)
N24 C32 H32A 110.9
C33 C32 H32A 110.9
N24 C32 H32B 110.9
C33 C32 H32B 110.9
H32A C32 H32B 109.0
C32 C33 C34 103.5(2)
C32 C33 H33A 111.1
C34 C33 H33A 111.1
C32 C33 H33B 111.1
C34 C33 H33B 111.1
H33A C33 H33B 109.0
C35 C34 C33 102.1(2)
C35 C34 H34A 111.3
C33 C34 H34A 111.3
C35 C34 H34B 111.3
C33 C34 H34B 111.3
H34A C34 H34B 109.2
N24 C35 C34 102.6(2)
N24 C35 H35A 111.3
C34 C35 H35A 111.3
N24 C35 H35B 111.3
C34 C35 H35B 111.3
H35A C35 H35B 109.2
C37 C36 H36A 109.5
C37 C36 H36B 109.5
H36A C36 H36B 109.5
C37 C36 H36C 109.5
H36A C36 H36C 109.5
H36B C36 H36C 109.5
N5 C37 C36 178.9(4)
N11 P1 N13 108.15(12)
N11 P1 N14 121.86(11)
N13 P1 N14 106.40(11)
N11 P1 N12 109.89(12)
N13 P1 N12 108.08(11)
N14 P1 N12 101.71(11)
N21 P2 N24 108.34(12)
N21 P2 N23 112.97(12)
N24 P2 N23 107.34(11)
N21 P2 N22 117.82(12)
N24 P2 N22 104.15(12)
N23 P2 N22 105.46(12)
C1 N11 P1 130.04(18)
C8 N21 P2 132.25(19)
C14 N12 C11 109.5(2)
C14 N12 P1 125.91(18)
C11 N12 P1 118.86(17)
C27B N22 C24B 110.6(8)
C27A N22 C24B 113.0(7)
C27B N22 C24A 110.1(8)
C27A N22 C24A 110.7(7)
C27B N22 P2 128.5(7)
C27A N22 P2 126.7(6)
C24B N22 P2 120.2(4)
C24A N22 P2 120.9(4)
C19 N13 C15 111.1(2)
C19 N13 P1 123.99(18)
C15 N13 P1 124.36(18)
C28 N23 C31 111.3(2)
C28 N23 P2 122.67(17)
C31 N23 P2 125.95(18)
C23A N14 C20A 109.0(7)
C23A N14 C20B 112.5(9)
C20A N14 C23B 109.1(8)
C20B N14 C23B 111.5(11)
C23A N14 P1 123.3(4)
C20A N14 P1 125.1(6)
C20B N14 P1 120.2(8)
C23B N14 P1 118.9(6)
C35 N24 C32 110.7(2)
C35 N24 P2 124.47(17)
C32 N24 P2 124.74(18)

loop_
_geom_bond_atom_site_label_1
_geom_bond_atom_site_label_2
_geom_bond_distance
C1 N11 1.377(3)
C1 C2 1.392(4)
C1 C8A 1.448(4)
C2 C3 1.399(4)
C2 H2 0.9500
C3 C4 1.354(4)
C3 H3 0.9500
C4 C4A 1.418(4)
C4 H4 0.9500
C4A C5 1.414(4)
C4A C8A 1.438(3)
C5 C6 1.352(4)
C5 H5 0.9500
C6 C7 1.400(4)
C6 H6 0.9500
C7 C8 1.397(4)
C7 H7 0.9500
C8 N21 1.371(3)
C8 C8A 1.446(4)
C11 N12 1.482(3)
C11 C12 1.515(4)
C11 H11A 0.9900
C11 H11B 0.9900
C12 C13 1.509(4)
C12 H12A 0.9900
C12 H12B 0.9900
C13 C14 1.514(4)
C13 H13A 0.9900
C13 H13B 0.9900
C14 N12 1.476(3)
C14 H14A 0.9900
C14 H14B 0.9900
C15 N13 1.472(3)
C15 C16 1.522(4)
C15 H15A 0.9900
C15 H15B 0.9900
C16 C18 1.494(4)
C16 H16A 0.9900
C16 H16B 0.9900
C18 C19 1.522(4)
C18 H18A 0.9900
C18 H18B 0.9900
C19 N13 1.467(3)
C19 H19A 0.9900
C19 H19B 0.9900
C20A N14 1.460(15)
C20A C21A 1.495(16)
C20A H20A 0.9900
C20A H20B 0.9900
C21A C22A 1.531(9)
C21A H21A 0.9900
C21A H21B 0.9900
C22A C23A 1.534(11)
C22A H22A 0.9900
C22A H22B 0.9900
C23A N14 1.456(9)
C23A H23C 0.9900
C23A H23D 0.9900
C20B N14 1.51(2)
C20B C21B 1.64(2)
C20B H20C 0.9900
C20B H20D 0.9900
C21B C22B 1.484(13)
C21B H21C 0.9900
C21B H21D 0.9900
C22B C23B 1.493(17)
C22B H22C 0.9900
C22B H22D 0.9900
C23B N14 1.524(14)
C23B H23A 0.9900
C23B H23B 0.9900
C24A C25A 1.472(10)
C24A N22 1.489(8)
C24A H24A 0.9900
C24A H24B 0.9900
C25A C26A 1.516(10)
C25A H25A 0.9900
C25A H25B 0.9900
C26A C27A 1.544(18)
C26A H26A 0.9900
C26A H26B 0.9900
C27A N22 1.470(17)
C27A H27A 0.9900
C27A H27B 0.9900
C24B N22 1.470(10)
C24B C25B 1.492(12)
C24B H24C 0.9900
C24B H24D 0.9900
C25B C26B 1.540(12)
C25B H25C 0.9900
C25B H25D 0.9900
C26B C27B 1.52(2)
C26B H26C 0.9900
C26B H26D 0.9900
C27B N22 1.459(19)
C27B H27C 0.9900
C27B H27D 0.9900
C28 N23 1.465(3)
C28 C29 1.520(4)
C28 H28A 0.9900
C28 H28B 0.9900
C29 C30 1.521(4)
C29 H29A 0.9900
C29 H29B 0.9900
C30 C31 1.528(4)
C30 H30A 0.9900
C30 H30B 0.9900
C31 N23 1.473(3)
C31 H31A 0.9900
C31 H31B 0.9900
C32 N24 1.473(3)
C32 C33 1.517(4)
C32 H32A 0.9900
C32 H32B 0.9900
C33 C34 1.524(4)
C33 H33A 0.9900
C33 H33B 0.9900
C34 C35 1.513(4)
C34 H34A 0.9900
C34 H34B 0.9900
C35 N24 1.463(3)
C35 H35A 0.9900
C35 H35B 0.9900
C36 C37 1.457(4)
C36 H36A 0.9800
C36 H36B 0.9800
C36 H36C 0.9800
C37 N5 1.136(4)
P1 N11 1.550(2)
P1 N13 1.642(2)
P1 N14 1.650(2)
P1 N12 1.651(2)
P2 N21 1.553(2)
P2 N24 1.637(2)
P2 N23 1.641(2)
P2 N22 1.644(2)

loop_
_geom_torsion_atom_site_label_1
_geom_torsion_atom_site_label_2
_geom_torsion_atom_site_label_3
_geom_torsion_atom_site_label_4
_geom_torsion
N11 C1 C2 C3 -170.6(3)
C8A C1 C2 C3 8.9(4)
C1 C2 C3 C4 -0.6(4)
C2 C3 C4 C4A -4.0(4)
C3 C4 C4A C5 -179.8(3)
C3 C4 C4A C8A 0.0(4)
C4 C4A C5 C6 177.1(3)
C8A C4A C5 C6 -2.7(4)
C4A C5 C6 C7 -1.7(4)
C5 C6 C7 C8 0.4(5)
C6 C7 C8 N21 -172.6(3)
C6 C7 C8 C8A 5.2(4)
C5 C4A C8A C8 8.2(4)
C4 C4A C8A C8 -171.7(2)
C5 C4A C8A C1 -172.0(2)
C4 C4A C8A C1 8.1(4)
N21 C8 C8A C4A 168.6(2)
C7 C8 C8A C4A -9.3(4)
N21 C8 C8A C1 -11.2(4)
C7 C8 C8A C1 171.0(2)
N11 C1 C8A C4A 167.2(2)
C2 C1 C8A C4A -12.3(3)
N11 C1 C8A C8 -13.1(4)
C2 C1 C8A C8 167.5(2)
N12 C11 C12 C13 -32.3(3)
C11 C12 C13 C14 39.9(3)
C12 C13 C14 N12 -32.3(3)
N13 C15 C16 C18 -24.4(3)
C15 C16 C18 C19 38.1(3)
C16 C18 C19 N13 -36.7(3)
N14 C20A C21A C22A 37.7(10)
C20A C21A C22A C23A -41.0(9)
C21A C22A C23A N14 30.0(7)
N14 C20B C21B C22B -41.1(15)
C20B C21B C22B C23B 44.3(14)
C21B C22B C23B N14 -28.5(11)
N22 C24A C25A C26A -27.2(7)
C24A C25A C26A C27A 40.7(9)
C25A C26A C27A N22 -37.4(11)
N22 C24B C25B C26B 25.3(8)
C24B C25B C26B C27B -38.1(11)
C25B C26B C27B N22 36.0(13)
N23 C28 C29 C30 -36.1(3)
C28 C29 C30 C31 40.0(3)
C29 C30 C31 N23 -28.2(3)
N24 C32 C33 C34 -25.7(3)
C32 C33 C34 C35 40.0(3)
C33 C34 C35 N24 -38.5(3)
C2 C1 N11 P1 43.3(4)
C8A C1 N11 P1 -136.2(2)
N13 P1 N11 C1 -125.5(2)
N14 P1 N11 C1 -1.9(3)
N12 P1 N11 C1 116.7(3)
C7 C8 N21 P2 16.6(4)
C8A C8 N21 P2 -161.1(2)
N24 P2 N21 C8 148.5(2)
N23 P2 N21 C8 -92.7(3)
N22 P2 N21 C8 30.7(3)
C13 C14 N12 C11 12.4(3)
C13 C14 N12 P1 -140.2(2)
C12 C11 N12 C14 12.4(3)
C12 C11 N12 P1 167.2(2)
N11 P1 N12 C14 -162.2(2)
N13 P1 N12 C14 80.0(2)
N14 P1 N12 C14 -31.8(2)
N11 P1 N12 C11 47.5(2)
N13 P1 N12 C11 -70.3(2)
N14 P1 N12 C11 177.9(2)
C26B C27B N22 C27A 91(11)
C26B C27B N22 C24B -21.8(14)
C26B C27B N22 C24A -5.6(13)
C26B C27B N22 P2 167.1(6)
C26A C27A N22 C27B -64(11)
C26A C27A N22 C24B 6.2(12)
C26A C27A N22 C24A 22.3(12)
C26A C27A N22 P2 -172.2(5)
C25B C24B N22 C27B -2.4(10)
C25B C24B N22 C27A -8.9(10)
C25B C24B N22 C24A -93(3)
C25B C24B N22 P2 169.6(4)
C25A C24A N22 C27B 9.4(10)
C25A C24A N22 C27A 2.5(9)
C25A C24A N22 C24B 104(3)
C25A C24A N22 P2 -163.9(4)
N21 P2 N22 C27B -134.5(10)
N24 P2 N22 C27B 105.5(10)
N23 P2 N22 C27B -7.3(10)
N21 P2 N22 C27A -126.5(8)
N24 P2 N22 C27A 113.5(8)
N23 P2 N22 C27A 0.6(8)
N21 P2 N22 C24B 55.2(5)
N24 P2 N22 C24B -64.8(5)
N23 P2 N22 C24B -177.7(5)
N21 P2 N22 C24A 37.6(4)
N24 P2 N22 C24A -82.4(4)
N23 P2 N22 C24A 164.7(4)
C18 C19 N13 C15 22.1(3)
C18 C19 N13 P1 -166.2(2)
C16 C15 N13 C19 1.0(3)
C16 C15 N13 P1 -170.61(19)
N11 P1 N13 C19 31.1(3)
N14 P1 N13 C19 -101.4(2)
N12 P1 N13 C19 150.0(2)
N11 P1 N13 C15 -158.4(2)
N14 P1 N13 C15 69.1(2)
N12 P1 N13 C15 -39.5(2)
C29 C28 N23 C31 19.4(3)
C29 C28 N23 P2 -158.11(19)
C30 C31 N23 C28 5.5(3)
C30 C31 N23 P2 -177.14(19)
N21 P2 N23 C28 35.4(2)
N24 P2 N23 C28 154.8(2)
N22 P2 N23 C28 -94.6(2)
N21 P2 N23 C31 -141.7(2)
N24 P2 N23 C31 -22.4(3)
N22 P2 N23 C31 88.3(2)
C22A C23A N14 C20A -6.2(9)
C22A C23A N14 C20B -11.3(12)
C22A C23A N14 C23B -99(5)
C22A C23A N14 P1 -168.8(3)
C21A C20A N14 C23A -20.7(12)
C21A C20A N14 C20B 106(15)
C21A C20A N14 C23B -8.9(12)
C21A C20A N14 P1 141.6(6)
C21B C20B N14 C23A 11.7(15)
C21B C20B N14 C20A -44(14)
C21B C20B N14 C23B 23.7(16)
C21B C20B N14 P1 170.0(6)
C22B C23B N14 C23A 98(5)
C22B C23B N14 C20A 6.7(12)
C22B C23B N14 C20B 1.0(14)
C22B C23B N14 P1 -145.8(6)
N11 P1 N14 C23A 61.8(5)
N13 P1 N14 C23A -173.8(5)
N12 P1 N14 C23A -60.7(5)
N11 P1 N14 C20A -98.0(8)
N13 P1 N14 C20A 26.4(8)
N12 P1 N14 C20A 139.5(8)
N11 P1 N14 C20B -94.0(12)
N13 P1 N14 C20B 30.4(12)
N12 P1 N14 C20B 143.4(12)
N11 P1 N14 C23B 49.8(7)
N13 P1 N14 C23B 174.2(7)
N12 P1 N14 C23B -72.7(7)
C34 C35 N24 C32 23.4(3)
C34 C35 N24 P2 -158.87(19)
C33 C32 N24 C35 1.5(3)
C33 C32 N24 P2 -176.21(19)
N21 P2 N24 C35 29.0(2)
N23 P2 N24 C35 -93.2(2)
N22 P2 N24 C35 155.2(2)
N21 P2 N24 C32 -153.6(2)
N23 P2 N24 C32 84.1(2)
N22 P2 N24 C32 -27.4(3)
